data_7224029
loop_
_publ_author_name
'Gumbau-Brisa, R.'
'Hayward, J. J.'
'Wallis, J. D.'
'Rawson, J. M.'
'Pilkington, M.'

_publ_section_title
;
 Structural insights into the coordination chemistry and reactivity of a
 3,3&#x2032;-bis-imine-2,2&#x2032;-bipyridine ligand
;
_journal_issue 11
_journal_name_full CrystEngComm
_journal_page_first 1892
_journal_paper_doi 10.1039/C5CE02349A
_journal_volume 18
_journal_year 2016
_chemical_formula_sum 'C38 H32 Cl Fe N10 O2'
_chemical_formula_weight 752.04
_chemical_name_systematic '[Bis(2-(3!-amino-2,2-bipyridin-3-imino)phenoxide)iron(III)] chlorideacetonitrile solvate'
_space_group_IT_number 15
_symmetry_cell_setting monoclinic
_symmetry_space_group_name_Hall '-C 2yc'
_symmetry_space_group_name_H-M 'C 1 2/c 1'
_atom_sites_solution_hydrogens geom
_atom_sites_solution_primary direct
_atom_sites_solution_secondary difmap
_audit_creation_method SHELXL-97
_audit_update_record
;
2015-07-17 deposited with the CCDC.
2016-01-26 downloaded from the CCDC.
;
_cell_angle_alpha 90.00
_cell_angle_beta 92.198(7)
_cell_angle_gamma 90.00
_cell_formula_units_Z 4
_cell_length_a 13.163(3)
_cell_length_b 19.772(5)
_cell_length_c 13.268(2)
_cell_measurement_reflns_used 1758
_cell_measurement_temperature 150(2)
_cell_measurement_theta_max 26.15
_cell_measurement_theta_min 3.46
_cell_volume 3450.6(13)
_computing_cell_refinement 'Bruker SMART'
_computing_data_collection 'Bruker SMART'
_computing_data_reduction 'Bruker SAINT'
_computing_structure_refinement 'SHELXL-97 (Sheldrick, 1997)'
_computing_structure_solution 'SHELXS-97 (Sheldrick, 1990)'
_diffrn_ambient_temperature 150(2)
_diffrn_measured_fraction_theta_full 0.973
_diffrn_measured_fraction_theta_max 0.973
_diffrn_measurement_device_type 'CCD area detector'
_diffrn_measurement_method 'phi and omega scans'
_diffrn_radiation_monochromator graphite
_diffrn_radiation_source 'fine-focus sealed tube'
_diffrn_radiation_type MoK\a
_diffrn_radiation_wavelength 0.71073
_diffrn_reflns_av_R_equivalents 0.0470
_diffrn_reflns_av_sigmaI/netI 0.0664
_diffrn_reflns_limit_h_max 17
_diffrn_reflns_limit_h_min -16
_diffrn_reflns_limit_k_max 26
_diffrn_reflns_limit_k_min -26
_diffrn_reflns_limit_l_max 17
_diffrn_reflns_limit_l_min -7
_diffrn_reflns_number 10375
_diffrn_reflns_theta_full 28.41
_diffrn_reflns_theta_max 28.41
_diffrn_reflns_theta_min 2.06
_exptl_absorpt_coefficient_mu 0.566
_exptl_absorpt_correction_T_max 0.746
_exptl_absorpt_correction_T_min 0.649
_exptl_absorpt_correction_type multi-scan
_exptl_absorpt_process_details Bruker-SADABS
_exptl_crystal_colour 'red brown'
_exptl_crystal_density_diffrn 1.448
_exptl_crystal_density_method 'not measured'
_exptl_crystal_description Needle
_exptl_crystal_F_000 1556
_exptl_crystal_size_max 0.38
_exptl_crystal_size_mid 0.05
_exptl_crystal_size_min 0.01
_refine_diff_density_max 0.425
_refine_diff_density_min -0.373
_refine_diff_density_rms 0.068
_refine_ls_extinction_method none
_refine_ls_goodness_of_fit_ref 0.997
_refine_ls_hydrogen_treatment constr
_refine_ls_matrix_type full
_refine_ls_number_parameters 238
_refine_ls_number_reflns 4219
_refine_ls_number_restraints 0
_refine_ls_restrained_S_all 0.997
_refine_ls_R_factor_all 0.0745
_refine_ls_R_factor_gt 0.0420
_refine_ls_shift/su_max 0.000
_refine_ls_shift/su_mean 0.000
_refine_ls_structure_factor_coef Fsqd
_refine_ls_weighting_details 'calc w=1/[\s^2^(Fo^2^)+(0.0474P)^2^+0.0000P] where P=(Fo^2^+2Fc^2^)/3'
_refine_ls_weighting_scheme calc
_refine_ls_wR_factor_gt 0.0898
_refine_ls_wR_factor_ref 0.1016
_reflns_number_gt 2928
_reflns_number_total 4219
_reflns_threshold_expression >2sigma(I)
_cod_data_source_file c5ce02349a2.cif
_cod_data_source_block shelxl
_cod_depositor_comments 'Adding full bibliography for 7224025--7224030.cif.'
_cod_original_cell_volume 3450.4(13)
_cod_original_sg_symbol_H-M C2/c
_cod_database_code 7224029

loop_
_symmetry_equiv_pos_as_xyz
'x, y, z'
'-x, y, -z+1/2'
'x+1/2, y+1/2, z'
'-x+1/2, y+1/2, -z+1/2'
'-x, -y, -z'
'x, -y, z-1/2'
'-x+1/2, -y+1/2, -z'
'x+1/2, -y+1/2, z-1/2'

loop_
_atom_site_label
_atom_site_type_symbol
_atom_site_fract_x
_atom_site_fract_y
_atom_site_fract_z
_atom_site_U_iso_or_equiv
_atom_site_adp_type
_atom_site_occupancy
_atom_site_symmetry_multiplicity
_atom_site_calc_flag
_atom_site_refinement_flags
Fe1 Fe 1.0000 0.0000 0.0000 0.01401(12) Uani 1 2 d S
Cl1 Cl 0.5000 0.82660(4) 0.2500 0.02239(18) Uani 1 2 d S
O1 O 1.09334(10) 0.00097(7) 0.10989(10) 0.0163(3) Uani 1 1 d .
N1 N 0.66943(13) 0.04077(10) 0.00500(14) 0.0228(4) Uani 1 1 d .
N2 N 0.89879(13) -0.04820(9) 0.08095(13) 0.0154(4) Uani 1 1 d .
N3 N 0.93957(13) 0.08197(9) 0.04873(13) 0.0157(4) Uani 1 1 d .
N4 N 0.62960(13) -0.05285(10) 0.14392(15) 0.0263(5) Uani 1 1 d .
H42 H 0.5901 -0.0783 0.1801 0.032 Uiso 1 1 calc R
H41 H 0.6045 -0.0169 0.1127 0.032 Uiso 1 1 calc R
C1 C 0.63672(18) 0.09836(12) -0.03791(18) 0.0266(5) Uani 1 1 d .
H1 H 0.5672 0.1013 -0.0593 0.032 Uiso 1 1 calc R
C2 C 0.69754(17) 0.15346(12) -0.05289(18) 0.0252(5) Uani 1 1 d .
H2 H 0.6709 0.1934 -0.0836 0.030 Uiso 1 1 calc R
C3 C 0.79910(17) 0.14915(11) -0.02185(16) 0.0213(5) Uani 1 1 d .
H3 H 0.8435 0.1864 -0.0306 0.026 Uiso 1 1 calc R
C4 C 0.83465(16) 0.09014(11) 0.02182(15) 0.0173(4) Uani 1 1 d .
C5 C 0.76831(16) 0.03546(11) 0.03452(15) 0.0172(4) Uani 1 1 d .
C6 C 0.79937(15) -0.02891(11) 0.08365(15) 0.0157(4) Uani 1 1 d .
C7 C 0.72975(16) -0.06904(11) 0.13621(16) 0.0187(5) Uani 1 1 d .
C8 C 0.76706(16) -0.12668(11) 0.18701(16) 0.0198(5) Uani 1 1 d .
H8 H 0.7218 -0.1546 0.2225 0.024 Uiso 1 1 calc R
C9 C 0.86785(16) -0.14306(11) 0.18592(16) 0.0200(5) Uani 1 1 d .
H9 H 0.8933 -0.1814 0.2219 0.024 Uiso 1 1 calc R
C10 C 0.93217(16) -0.10288(11) 0.13157(15) 0.0178(5) Uani 1 1 d .
H10 H 1.0021 -0.1145 0.1301 0.021 Uiso 1 1 calc R
C11 C 0.98651(16) 0.12779(11) 0.10245(16) 0.0191(5) Uani 1 1 d .
H11 H 0.9512 0.1684 0.1164 0.023 Uiso 1 1 calc R
C12 C 1.08855(16) 0.12064(11) 0.14194(16) 0.0182(5) Uani 1 1 d .
C13 C 1.13691(17) 0.17678(11) 0.18878(16) 0.0222(5) Uani 1 1 d .
H13 H 1.1033 0.2193 0.1885 0.027 Uiso 1 1 calc R
C14 C 1.23166(18) 0.17096(12) 0.23470(17) 0.0262(5) Uani 1 1 d .
H14 H 1.2638 0.2092 0.2653 0.031 Uiso 1 1 calc R
C15 C 1.28024(18) 0.10819(12) 0.23599(17) 0.0251(5) Uani 1 1 d .
H15 H 1.3462 0.1040 0.2671 0.030 Uiso 1 1 calc R
C16 C 1.23395(17) 0.05220(12) 0.19285(16) 0.0218(5) Uani 1 1 d .
H16 H 1.2683 0.0099 0.1952 0.026 Uiso 1 1 calc R
C17 C 1.13684(16) 0.05639(11) 0.14537(15) 0.0170(4) Uani 1 1 d .
N5 N -0.04620(18) 0.27004(13) 0.8706(2) 0.0465(6) Uani 1 1 d .
C18 C 0.0224(2) 0.28674(13) 0.91785(19) 0.0319(6) Uani 1 1 d .
C19 C 0.1112(2) 0.30693(17) 0.9799(2) 0.0501(8) Uani 1 1 d .
H19A H 0.0942 0.3061 1.0512 0.075 Uiso 1 1 calc R
H19B H 0.1317 0.3528 0.9613 0.075 Uiso 1 1 calc R
H19C H 0.1672 0.2755 0.9689 0.075 Uiso 1 1 calc R

loop_
_atom_site_aniso_label
_atom_site_aniso_U_11
_atom_site_aniso_U_22
_atom_site_aniso_U_33
_atom_site_aniso_U_23
_atom_site_aniso_U_13
_atom_site_aniso_U_12
Fe1 0.0147(2) 0.0143(2) 0.0132(2) 0.00089(18) 0.00253(15) 0.00183(18)
Cl1 0.0197(4) 0.0203(4) 0.0275(4) 0.000 0.0056(3) 0.000
O1 0.0168(7) 0.0163(7) 0.0158(7) 0.0007(6) 0.0000(6) 0.0016(6)
N1 0.0161(10) 0.0261(11) 0.0262(10) 0.0004(9) 0.0013(8) 0.0033(8)
N2 0.0163(9) 0.0165(9) 0.0134(8) 0.0000(7) 0.0019(7) 0.0000(7)
N3 0.0168(9) 0.0157(9) 0.0148(8) 0.0029(7) 0.0029(7) 0.0017(7)
N4 0.0157(10) 0.0256(11) 0.0379(12) 0.0063(9) 0.0067(9) -0.0013(8)
C1 0.0193(12) 0.0335(14) 0.0269(12) 0.0004(11) -0.0013(10) 0.0093(10)
C2 0.0263(13) 0.0229(13) 0.0264(12) 0.0012(10) -0.0002(10) 0.0115(10)
C3 0.0227(12) 0.0203(12) 0.0212(11) -0.0001(9) 0.0048(9) 0.0041(9)
C4 0.0174(11) 0.0201(11) 0.0146(10) -0.0007(9) 0.0037(8) 0.0039(9)
C5 0.0165(11) 0.0208(12) 0.0144(10) -0.0006(9) 0.0036(8) 0.0034(9)
C6 0.0161(11) 0.0179(11) 0.0132(10) -0.0024(8) 0.0015(8) -0.0005(9)
C7 0.0179(11) 0.0190(11) 0.0191(11) -0.0040(9) -0.0001(9) -0.0019(9)
C8 0.0218(12) 0.0191(11) 0.0188(11) 0.0018(9) 0.0035(9) -0.0060(9)
C9 0.0250(12) 0.0186(11) 0.0163(10) 0.0006(9) 0.0008(9) -0.0012(9)
C10 0.0190(11) 0.0174(11) 0.0170(10) -0.0009(9) 0.0010(9) 0.0010(9)
C11 0.0232(12) 0.0153(11) 0.0193(11) 0.0017(9) 0.0070(9) 0.0016(9)
C12 0.0208(11) 0.0184(11) 0.0156(10) 0.0008(9) 0.0025(8) -0.0001(9)
C13 0.0283(12) 0.0185(12) 0.0200(11) -0.0020(9) 0.0041(10) -0.0002(10)
C14 0.0305(13) 0.0256(13) 0.0226(12) -0.0025(10) 0.0018(10) -0.0081(10)
C15 0.0221(12) 0.0322(14) 0.0206(11) 0.0019(10) -0.0029(9) -0.0034(10)
C16 0.0221(12) 0.0234(12) 0.0197(11) 0.0050(9) -0.0002(9) 0.0005(9)
C17 0.0187(11) 0.0195(11) 0.0131(10) 0.0015(9) 0.0045(8) -0.0021(9)
N5 0.0393(15) 0.0479(16) 0.0524(16) -0.0147(13) 0.0038(12) -0.0009(12)
C18 0.0361(15) 0.0293(14) 0.0308(14) -0.0069(11) 0.0097(12) 0.0037(12)
C19 0.0440(18) 0.071(2) 0.0355(16) -0.0087(16) 0.0005(14) -0.0081(16)

loop_
_atom_type_symbol
_atom_type_description
_atom_type_scat_dispersion_real
_atom_type_scat_dispersion_imag
_atom_type_scat_source
C C 0.0033 0.0016 'International Tables Vol C Tables 4.2.6.8 and 6.1.1.4'
H H 0.0000 0.0000 'International Tables Vol C Tables 4.2.6.8 and 6.1.1.4'
N N 0.0061 0.0033 'International Tables Vol C Tables 4.2.6.8 and 6.1.1.4'
O O 0.0106 0.0060 'International Tables Vol C Tables 4.2.6.8 and 6.1.1.4'
Cl Cl 0.1484 0.1585 'International Tables Vol C Tables 4.2.6.8 and 6.1.1.4'
Fe Fe 0.3463 0.8444 'International Tables Vol C Tables 4.2.6.8 and 6.1.1.4'

loop_
_geom_angle_atom_site_label_1
_geom_angle_atom_site_label_2
_geom_angle_atom_site_label_3
_geom_angle
_geom_angle_site_symmetry_1
_geom_angle_site_symmetry_3
O1 Fe1 O1 180.00(8) 5_755 .
O1 Fe1 N3 89.83(7) 5_755 5_755
O1 Fe1 N3 90.17(7) . 5_755
O1 Fe1 N3 90.17(7) 5_755 .
O1 Fe1 N3 89.83(7) . .
N3 Fe1 N3 180.00(14) 5_755 .
O1 Fe1 N2 88.99(7) 5_755 .
O1 Fe1 N2 91.01(7) . .
N3 Fe1 N2 94.12(7) 5_755 .
N3 Fe1 N2 85.88(7) . .
O1 Fe1 N2 91.01(7) 5_755 5_755
O1 Fe1 N2 88.99(7) . 5_755
N3 Fe1 N2 85.88(7) 5_755 5_755
N3 Fe1 N2 94.12(7) . 5_755
N2 Fe1 N2 180.00(13) . 5_755
C17 O1 Fe1 123.47(13) . .
C1 N1 C5 118.8(2) . .
C10 N2 C6 120.62(18) . .
C10 N2 Fe1 116.41(14) . .
C6 N2 Fe1 122.93(14) . .
C11 N3 C4 119.80(18) . .
C11 N3 Fe1 125.35(15) . .
C4 N3 Fe1 114.85(13) . .
N1 C1 C2 123.9(2) . .
C1 C2 C3 118.0(2) . .
C4 C3 C2 119.0(2) . .
C3 C4 C5 120.0(2) . .
C3 C4 N3 120.86(19) . .
C5 C4 N3 119.01(18) . .
N1 C5 C4 120.2(2) . .
N1 C5 C6 116.23(19) . .
C4 C5 C6 123.53(19) . .
N2 C6 C7 119.71(19) . .
N2 C6 C5 118.53(18) . .
C7 C6 C5 121.71(19) . .
N4 C7 C8 118.4(2) . .
N4 C7 C6 123.4(2) . .
C8 C7 C6 118.07(19) . .
C9 C8 C7 120.6(2) . .
C8 C9 C10 118.9(2) . .
N2 C10 C9 122.0(2) . .
N3 C11 C12 123.7(2) . .
C13 C12 C17 119.7(2) . .
C13 C12 C11 119.0(2) . .
C17 C12 C11 120.87(19) . .
C14 C13 C12 121.1(2) . .
C13 C14 C15 119.2(2) . .
C16 C15 C14 121.0(2) . .
C15 C16 C17 121.3(2) . .
O1 C17 C16 119.16(19) . .
O1 C17 C12 123.06(19) . .
C16 C17 C12 117.7(2) . .
N5 C18 C19 178.8(3) . .

loop_
_geom_bond_atom_site_label_1
_geom_bond_atom_site_label_2
_geom_bond_distance
_geom_bond_site_symmetry_2
Fe1 O1 1.8704(13) 5_755
Fe1 O1 1.8704(13) .
Fe1 N3 1.9279(17) 5_755
Fe1 N3 1.9279(17) .
Fe1 N2 1.9865(17) .
Fe1 N2 1.9865(17) 5_755
O1 C17 1.315(2) .
N1 C1 1.337(3) .
N1 C5 1.349(3) .
N2 C10 1.338(3) .
N2 C6 1.365(3) .
N3 C11 1.295(3) .
N3 C4 1.422(3) .
N4 C7 1.364(3) .
C1 C2 1.371(3) .
C2 C3 1.386(3) .
C3 C4 1.377(3) .
C4 C5 1.404(3) .
C5 C6 1.480(3) .
C6 C7 1.416(3) .
C7 C8 1.403(3) .
C8 C9 1.366(3) .
C9 C10 1.384(3) .
C11 C12 1.430(3) .
C12 C13 1.412(3) .
C12 C17 1.420(3) .
C13 C14 1.372(3) .
C14 C15 1.396(3) .
C15 C16 1.378(3) .
C16 C17 1.406(3) .
N5 C18 1.129(3) .
C18 C19 1.459(4) .
